data_7133420
loop_
_publ_author_name
'Li, Kai'
'Zhao, Zhengxing'
'Qin, Wenling'
'Liu, Yidong'
'Yan, Hailong'

_publ_section_title
;
 Catalytic asymmetric construction of bridged bicyclo[<i>m</i>.3.1] rings
 using an intramolecular Diels-Alder reaction.
;
_journal_issue 71
_journal_name_full 'Chemical communications (Cambridge, England)'
_journal_page_first 9570
_journal_page_last 9573
_journal_paper_doi 10.1039/d4cc02850c
_journal_volume 60
_journal_year 2024
_chemical_absolute_configuration ad
_chemical_formula_moiety 'C22 H17 Br O'
_chemical_formula_sum 'C22 H17 Br O'
_chemical_formula_weight 377.26
_space_group_crystal_system orthorhombic
_space_group_IT_number 19
_space_group_name_Hall 'P 2ac 2ab'
_space_group_name_H-M_alt 'P 21 21 21'
_atom_sites_solution_hydrogens geom
_atom_sites_solution_primary dual
_audit_creation_date 2022-01-11
_audit_creation_method
;
Olex2 1.5
(compiled 2021.10.07 svn.r9718050b for OlexSys, GUI svn.r6410)
;
_audit_update_record
;
2022-02-11 deposited with the CCDC.	2024-07-23 downloaded from the CCDC.
;
_cell_angle_alpha 90
_cell_angle_beta 90
_cell_angle_gamma 90
_cell_formula_units_Z 4
_cell_length_a 7.6693(2)
_cell_length_b 13.0042(5)
_cell_length_c 17.0867(8)
_cell_measurement_reflns_used 2396
_cell_measurement_temperature 293(2)
_cell_measurement_theta_max 25.4730
_cell_measurement_theta_min 3.8920
_cell_volume 1704.11(11)
_computing_cell_refinement 'CrysAlisPro 1.171.41.117a (Rigaku OD, 2021)'
_computing_data_collection 'CrysAlisPro 1.171.41.117a (Rigaku OD, 2021)'
_computing_data_reduction 'CrysAlisPro 1.171.41.117a (Rigaku OD, 2021)'
_computing_molecular_graphics 'Olex2 1.5 (Dolomanov et al., 2009)'
_computing_publication_material 'Olex2 1.5 (Dolomanov et al., 2009)'
_computing_structure_refinement 'SHELXL 2018/3 (Sheldrick, 2015)'
_computing_structure_solution 'SHELXT 2018/2 (Sheldrick, 2018)'
_diffrn_ambient_temperature 293(2)
_diffrn_detector 'CCD plate'
_diffrn_detector_area_resol_mean 16.0892
_diffrn_detector_type Eos
_diffrn_measured_fraction_theta_full 0.996
_diffrn_measured_fraction_theta_max 0.885
_diffrn_measurement_details
;
List of Runs (angles in degrees, time in seconds):

  # Type    Start    End  Width  t~exp~   \w     \q     \k     \f   Frames
#--------------------------------------------------------------------------
  1  \w    -11.00  25.00   1.00    6.70    --   18.74  77.00-150.00   36
  2  \w    -50.00  12.00   1.00    6.70    --   18.74 -57.00 -60.00   62
  3  \w     -2.00  91.00   1.00    6.70    --   18.74  38.00 -60.00   93
;
_diffrn_measurement_device 'four-circle diffractometer'
_diffrn_measurement_device_type 'SuperNova, Single source at offset/far, Eos'
_diffrn_measurement_method '\w scans'
_diffrn_orient_matrix_type 'CrysAlisPro convention (1999,Acta A55,543-557)'
_diffrn_orient_matrix_UB_11 -0.0770358000
_diffrn_orient_matrix_UB_12 -0.0020302000
_diffrn_orient_matrix_UB_13 0.0229426000
_diffrn_orient_matrix_UB_21 0.0511518000
_diffrn_orient_matrix_UB_22 -0.0064591000
_diffrn_orient_matrix_UB_23 0.0342314000
_diffrn_orient_matrix_UB_31 0.0031716000
_diffrn_orient_matrix_UB_32 0.0541095000
_diffrn_orient_matrix_UB_33 0.0049384000
_diffrn_radiation_monochromator mirror
_diffrn_radiation_probe x-ray
_diffrn_radiation_type 'Mo K\a'
_diffrn_radiation_wavelength 0.71073
_diffrn_reflns_av_R_equivalents 0.0253
_diffrn_reflns_av_unetI/netI 0.0568
_diffrn_reflns_Laue_measured_fraction_full 0.996
_diffrn_reflns_Laue_measured_fraction_max 0.885
_diffrn_reflns_limit_h_max 8
_diffrn_reflns_limit_h_min -10
_diffrn_reflns_limit_k_max 15
_diffrn_reflns_limit_k_min -17
_diffrn_reflns_limit_l_max 23
_diffrn_reflns_limit_l_min -20
_diffrn_reflns_number 6671
_diffrn_reflns_point_group_measured_fraction_full 0.997
_diffrn_reflns_point_group_measured_fraction_max 0.858
_diffrn_reflns_theta_full 25.242
_diffrn_reflns_theta_max 28.983
_diffrn_reflns_theta_min 3.352
_diffrn_source 'micro-focus sealed X-ray tube'
_diffrn_source_type 'SuperNova (Mo) X-ray Source'
_exptl_absorpt_coefficient_mu 2.417
_exptl_absorpt_correction_T_max 1.00000
_exptl_absorpt_correction_T_min 0.82436
_exptl_absorpt_correction_type multi-scan
_exptl_absorpt_process_details
;
CrysAlisPro 1.171.41.117a (Rigaku Oxford Diffraction, 2021)
Empirical absorption correction using spherical harmonics,
implemented in SCALE3 ABSPACK scaling algorithm.
;
_exptl_crystal_colour 'clear light colourless'
_exptl_crystal_colour_lustre clear
_exptl_crystal_colour_modifier light
_exptl_crystal_colour_primary colourless
_exptl_crystal_density_diffrn 1.470
_exptl_crystal_description block
_exptl_crystal_F_000 768
_exptl_crystal_size_max 0.41
_exptl_crystal_size_mid 0.36
_exptl_crystal_size_min 0.34
_refine_diff_density_max 0.380
_refine_diff_density_min -0.396
_refine_diff_density_rms 0.057
_refine_ls_abs_structure_details
;
 Flack x determined using 878 quotients [(I+)-(I-)]/[(I+)+(I-)]
 (Parsons, Flack and Wagner, Acta Cryst. B69 (2013) 249-259).
;
_refine_ls_abs_structure_Flack -0.020(7)
_refine_ls_extinction_method none
_refine_ls_goodness_of_fit_ref 1.040
_refine_ls_hydrogen_treatment constr
_refine_ls_matrix_type full
_refine_ls_number_parameters 217
_refine_ls_number_reflns 3886
_refine_ls_number_restraints 0
_refine_ls_restrained_S_all 1.040
_refine_ls_R_factor_all 0.0793
_refine_ls_R_factor_gt 0.0458
_refine_ls_shift/su_max 0.001
_refine_ls_shift/su_mean 0.000
_refine_ls_structure_factor_coef Fsqd
_refine_ls_weighting_details 'w=1/[\s^2^(Fo^2^)+(0.0267P)^2^+0.2819P] where P=(Fo^2^+2Fc^2^)/3'
_refine_ls_weighting_scheme calc
_refine_ls_wR_factor_gt 0.0725
_refine_ls_wR_factor_ref 0.0841
_reflns_Friedel_coverage 0.700
_reflns_Friedel_fraction_full 0.999
_reflns_Friedel_fraction_max 0.823
_reflns_number_gt 2775
_reflns_number_total 3886
_reflns_threshold_expression 'I > 2\s(I)'
_cod_data_source_file d4cc02850c2.cif
_cod_data_source_block 20220111-lk-zzx-483
_cod_depositor_comments 'Adding full bibliography for 7133411--7133420.cif.'
_cod_database_code 7133420
_shelx_shelxl_version_number 2018/3
_chemical_oxdiff_formula 'C H O Br'
_shelx_space_group_comment
;
The symmetry employed for this shelxl refinement is uniquely defined
by the following loop, which should always be used as a source of
symmetry information in preference to the above space-group names.
They are only intended as comments.
;
_olex2_refinement_description
;
1. Fixed Uiso
 At 1.2 times of:
  All C(H) groups, All C(H,H) groups
2.a Ternary CH refined with riding coordinates:
 C10(H10)
2.b Secondary CH2 refined with riding coordinates:
 C9(H9A,H9B), C12(H12A,H12B), C11(H11A,H11B)
2.c Aromatic/amide H refined with riding coordinates:
 C21(H21), C20(H20), C3(H3), C17(H17), C15(H15), C4(H4), C18(H18), C16(H16),
 C1(H1), C2(H2)
;
_olex2_submission_special_instructions 'No special instructions were received'
_oxdiff_exptl_absorpt_empirical_details
;
Empirical correction (ABSPACK) includes:
- Absorption correction using spherical harmonics
- Frame scaling
;
_oxdiff_exptl_absorpt_empirical_full_max 1.189
_oxdiff_exptl_absorpt_empirical_full_min 0.779

loop_
_space_group_symop_operation_xyz
'x, y, z'
'-x+1/2, -y, z+1/2'
'-x, y+1/2, -z+1/2'
'x+1/2, -y+1/2, -z'

loop_
_atom_site_label
_atom_site_type_symbol
_atom_site_fract_x
_atom_site_fract_y
_atom_site_fract_z
_atom_site_U_iso_or_equiv
_atom_site_adp_type
_atom_site_occupancy
_atom_site_site_symmetry_order
_atom_site_calc_flag
_atom_site_refinement_flags_posn
_atom_site_refinement_flags_adp
_atom_site_refinement_flags_occupancy
_atom_site_disorder_assembly
_atom_site_disorder_group
Br1 Br 0.71057(6) 0.49154(4) 0.56831(3) 0.0606(2) Uani 1 1 d . . . . .
O1 O 0.3927(5) 0.7881(2) 0.6484(2) 0.0552(10) Uani 1 1 d . . . . .
C14 C 0.7235(6) 0.6305(3) 0.7492(3) 0.0395(11) Uani 1 1 d . . . . .
C8 C 0.4530(6) 0.5865(3) 0.6628(3) 0.0357(11) Uani 1 1 d . . . . .
C22 C 0.5367(7) 0.7591(4) 0.6905(3) 0.0445(12) Uani 1 1 d . . . . .
C7 C 0.4789(6) 0.5208(3) 0.6045(3) 0.0399(11) Uani 1 1 d . . . . .
C13 C 0.5801(6) 0.6569(3) 0.7000(3) 0.0393(11) Uani 1 1 d . . . . .
C19 C 0.8277(7) 0.7102(3) 0.7812(3) 0.0427(12) Uani 1 1 d . . . . .
C21 C 0.6449(8) 0.8376(4) 0.7194(3) 0.0513(14) Uani 1 1 d . . . . .
H21 H 0.618705 0.906023 0.708792 0.062 Uiso 1 1 calc R U . . .
C9 C 0.2725(6) 0.6177(3) 0.6873(3) 0.0469(12) Uani 1 1 d . . . . .
H9A H 0.264241 0.619265 0.743900 0.056 Uiso 1 1 calc R U . . .
H9B H 0.187798 0.568681 0.667586 0.056 Uiso 1 1 calc R U . . .
C20 C 0.7875(8) 0.8137(3) 0.7627(3) 0.0518(13) Uani 1 1 d . . . . .
H20 H 0.859880 0.866050 0.780578 0.062 Uiso 1 1 calc R U . . .
C3 C 0.0732(7) 0.3945(4) 0.4632(3) 0.0584(15) Uani 1 1 d . . . . .
H3 H -0.016273 0.367274 0.432908 0.070 Uiso 1 1 calc R U . . .
C6 C 0.3391(6) 0.4768(3) 0.5548(3) 0.0406(11) Uani 1 1 d . . . . .
C5 C 0.2295(7) 0.5430(3) 0.5125(3) 0.0448(12) Uani 1 1 d . . . . .
C17 C 0.9950(7) 0.5847(4) 0.8540(3) 0.0532(14) Uani 1 1 d . . . . .
H17 H 1.083995 0.569343 0.889049 0.064 Uiso 1 1 calc R U . . .
C15 C 0.7621(6) 0.5278(3) 0.7711(3) 0.0487(13) Uani 1 1 d . . . . .
H15 H 0.697436 0.474080 0.749935 0.058 Uiso 1 1 calc R U . . .
C4 C 0.0958(6) 0.4998(4) 0.4679(3) 0.0536(13) Uani 1 1 d . . . . .
H4 H 0.020224 0.542879 0.440740 0.064 Uiso 1 1 calc R U . . .
C12 C 0.2547(7) 0.6592(3) 0.5109(3) 0.0530(15) Uani 1 1 d . . . . .
H12A H 0.219473 0.683934 0.459682 0.064 Uiso 1 1 calc R U . . .
H12B H 0.378338 0.673366 0.516337 0.064 Uiso 1 1 calc R U . . .
C10 C 0.2359(7) 0.7248(4) 0.6535(3) 0.0521(14) Uani 1 1 d . . . . .
H10 H 0.153231 0.759546 0.688347 0.063 Uiso 1 1 calc R U . . .
C18 C 0.9645(7) 0.6835(4) 0.8331(3) 0.0530(14) Uani 1 1 d . . . . .
H18 H 1.035178 0.735173 0.853369 0.064 Uiso 1 1 calc R U . . .
C16 C 0.8933(6) 0.5066(4) 0.8231(3) 0.0540(13) Uani 1 1 d . . . . .
H16 H 0.914396 0.438900 0.837811 0.065 Uiso 1 1 calc R U . . .
C1 C 0.3160(7) 0.3704(3) 0.5490(3) 0.0489(13) Uani 1 1 d . . . . .
H1 H 0.390582 0.326546 0.576036 0.059 Uiso 1 1 calc R U . . .
C2 C 0.1845(8) 0.3296(4) 0.5039(3) 0.0553(15) Uani 1 1 d . . . . .
H2 H 0.170332 0.258679 0.500604 0.066 Uiso 1 1 calc R U . . .
C11 C 0.1574(7) 0.7220(3) 0.5727(4) 0.0613(15) Uani 1 1 d . . . . .
H11A H 0.147679 0.792115 0.553879 0.074 Uiso 1 1 calc R U . . .
H11B H 0.039990 0.694722 0.576929 0.074 Uiso 1 1 calc R U . . .

loop_
_atom_site_aniso_label
_atom_site_aniso_U_11
_atom_site_aniso_U_22
_atom_site_aniso_U_33
_atom_site_aniso_U_23
_atom_site_aniso_U_13
_atom_site_aniso_U_12
Br1 0.0401(2) 0.0760(4) 0.0658(3) -0.0223(4) 0.0083(3) 0.0063(3)
O1 0.059(2) 0.0402(19) 0.067(3) 0.0068(19) -0.008(2) 0.0044(17)
C14 0.046(3) 0.039(2) 0.033(2) 0.000(2) 0.009(3) 0.007(2)
C8 0.041(3) 0.031(2) 0.035(3) 0.004(2) 0.005(2) 0.006(2)
C22 0.055(3) 0.042(3) 0.037(3) 0.000(2) 0.003(3) 0.004(3)
C7 0.037(2) 0.040(2) 0.043(3) 0.007(2) 0.006(2) 0.006(2)
C13 0.046(3) 0.035(2) 0.037(3) 0.001(2) 0.007(3) 0.002(2)
C19 0.051(3) 0.045(3) 0.033(3) -0.003(2) 0.007(3) -0.003(2)
C21 0.072(4) 0.033(3) 0.049(3) -0.003(3) 0.004(3) 0.002(3)
C9 0.046(3) 0.047(3) 0.048(3) 0.001(2) 0.013(3) 0.007(2)
C20 0.066(3) 0.044(3) 0.046(3) -0.010(2) 0.006(3) -0.010(3)
C3 0.044(3) 0.076(4) 0.055(4) -0.007(3) 0.002(3) -0.019(3)
C6 0.040(2) 0.046(3) 0.036(3) -0.002(2) 0.009(2) 0.000(2)
C5 0.040(3) 0.056(3) 0.038(3) 0.005(2) 0.008(3) -0.004(2)
C17 0.058(3) 0.063(3) 0.039(3) 0.003(3) -0.004(3) 0.007(3)
C15 0.053(3) 0.044(3) 0.049(3) 0.001(2) -0.001(3) 0.001(2)
C4 0.038(2) 0.071(3) 0.052(3) 0.010(3) 0.003(2) -0.005(3)
C12 0.050(4) 0.055(3) 0.054(3) 0.014(3) -0.005(3) -0.006(3)
C10 0.046(3) 0.047(3) 0.063(3) 0.004(3) 0.008(3) 0.014(2)
C18 0.058(3) 0.064(4) 0.037(3) -0.010(3) 0.001(3) -0.008(3)
C16 0.059(3) 0.052(3) 0.051(3) 0.009(3) -0.002(3) 0.003(3)
C1 0.051(3) 0.047(3) 0.048(3) -0.002(2) 0.008(3) -0.001(3)
C2 0.061(4) 0.050(3) 0.055(3) -0.009(3) 0.013(3) -0.013(3)
C11 0.051(3) 0.044(3) 0.088(4) 0.015(3) -0.005(4) 0.009(2)

loop_
_atom_type_symbol
_atom_type_description
_atom_type_scat_dispersion_real
_atom_type_scat_dispersion_imag
_atom_type_scat_source
C C 0.0033 0.0016 'International Tables Vol C Tables 4.2.6.8 and 6.1.1.4'
H H 0.0000 0.0000 'International Tables Vol C Tables 4.2.6.8 and 6.1.1.4'
Br Br -0.2901 2.4595 'International Tables Vol C Tables 4.2.6.8 and 6.1.1.4'
O O 0.0106 0.0060 'International Tables Vol C Tables 4.2.6.8 and 6.1.1.4'

loop_
_geom_angle_atom_site_label_1
_geom_angle_atom_site_label_2
_geom_angle_atom_site_label_3
_geom_angle
_geom_angle_site_symmetry_1
_geom_angle_site_symmetry_3
_geom_angle_publ_flag
C22 O1 C10 118.5(4) . . ?
C19 C14 C13 119.1(4) . . ?
C19 C14 C15 117.9(4) . . ?
C15 C14 C13 122.9(4) . . ?
C7 C8 C13 128.5(4) . . ?
C7 C8 C9 121.3(4) . . ?
C13 C8 C9 108.7(4) . . ?
O1 C22 C13 121.4(5) . . ?
O1 C22 C21 117.4(4) . . ?
C13 C22 C21 121.1(5) . . ?
C8 C7 Br1 120.5(4) . . ?
C8 C7 C6 124.8(4) . . ?
C6 C7 Br1 114.1(3) . . ?
C14 C13 C8 127.7(4) . . ?
C22 C13 C14 119.1(4) . . ?
C22 C13 C8 112.8(4) . . ?
C20 C19 C14 119.0(5) . . ?
C20 C19 C18 122.2(5) . . ?
C18 C19 C14 118.7(4) . . ?
C22 C21 H21 120.0 . . ?
C20 C21 C22 120.1(5) . . ?
C20 C21 H21 120.0 . . ?
C8 C9 H9A 110.1 . . ?
C8 C9 H9B 110.1 . . ?
C8 C9 C10 108.0(4) . . ?
H9A C9 H9B 108.4 . . ?
C10 C9 H9A 110.1 . . ?
C10 C9 H9B 110.1 . . ?
C19 C20 H20 119.5 . . ?
C21 C20 C19 121.0(5) . . ?
C21 C20 H20 119.5 . . ?
C4 C3 H3 120.1 . . ?
C4 C3 C2 119.8(5) . . ?
C2 C3 H3 120.1 . . ?
C5 C6 C7 119.4(4) . . ?
C1 C6 C7 121.0(4) . . ?
C1 C6 C5 119.6(4) . . ?
C6 C5 C12 122.8(4) . . ?
C4 C5 C6 118.4(4) . . ?
C4 C5 C12 118.8(4) . . ?
C18 C17 H17 120.1 . . ?
C18 C17 C16 119.9(5) . . ?
C16 C17 H17 120.1 . . ?
C14 C15 H15 119.5 . . ?
C16 C15 C14 120.9(5) . . ?
C16 C15 H15 119.5 . . ?
C3 C4 C5 121.5(5) . . ?
C3 C4 H4 119.3 . . ?
C5 C4 H4 119.3 . . ?
C5 C12 H12A 108.0 . . ?
C5 C12 H12B 108.0 . . ?
C5 C12 C11 117.0(4) . . ?
H12A C12 H12B 107.3 . . ?
C11 C12 H12A 108.0 . . ?
C11 C12 H12B 108.0 . . ?
O1 C10 C9 112.6(4) . . ?
O1 C10 H10 108.0 . . ?
O1 C10 C11 106.8(4) . . ?
C9 C10 H10 108.0 . . ?
C11 C10 C9 113.3(4) . . ?
C11 C10 H10 108.0 . . ?
C19 C18 H18 119.2 . . ?
C17 C18 C19 121.7(5) . . ?
C17 C18 H18 119.2 . . ?
C17 C16 H16 119.6 . . ?
C15 C16 C17 120.9(5) . . ?
C15 C16 H16 119.6 . . ?
C6 C1 H1 119.5 . . ?
C2 C1 C6 120.9(5) . . ?
C2 C1 H1 119.5 . . ?
C3 C2 H2 120.1 . . ?
C1 C2 C3 119.8(5) . . ?
C1 C2 H2 120.1 . . ?
C12 C11 H11A 108.1 . . ?
C12 C11 H11B 108.1 . . ?
C10 C11 C12 116.8(4) . . ?
C10 C11 H11A 108.1 . . ?
C10 C11 H11B 108.1 . . ?
H11A C11 H11B 107.3 . . ?

loop_
_geom_bond_atom_site_label_1
_geom_bond_atom_site_label_2
_geom_bond_distance
_geom_bond_site_symmetry_2
_geom_bond_publ_flag
Br1 C7 1.920(4) . ?
O1 C22 1.371(6) . ?
O1 C10 1.460(6) . ?
C14 C13 1.427(6) . ?
C14 C19 1.418(6) . ?
C14 C15 1.419(6) . ?
C8 C7 1.327(6) . ?
C8 C13 1.480(6) . ?
C8 C9 1.502(6) . ?
C22 C13 1.380(6) . ?
C22 C21 1.405(7) . ?
C7 C6 1.481(6) . ?
C19 C20 1.417(6) . ?
C19 C18 1.417(7) . ?
C21 H21 0.9300 . ?
C21 C20 1.357(7) . ?
C9 H9A 0.9700 . ?
C9 H9B 0.9700 . ?
C9 C10 1.533(6) . ?
C20 H20 0.9300 . ?
C3 H3 0.9300 . ?
C3 C4 1.383(7) . ?
C3 C2 1.387(7) . ?
C6 C5 1.403(6) . ?
C6 C1 1.400(6) . ?
C5 C4 1.396(6) . ?
C5 C12 1.524(6) . ?
C17 H17 0.9300 . ?
C17 C18 1.353(7) . ?
C17 C16 1.385(7) . ?
C15 H15 0.9300 . ?
C15 C16 1.370(6) . ?
C4 H4 0.9300 . ?
C12 H12A 0.9700 . ?
C12 H12B 0.9700 . ?
C12 C11 1.529(7) . ?
C10 H10 0.9800 . ?
C10 C11 1.508(7) . ?
C18 H18 0.9300 . ?
C16 H16 0.9300 . ?
C1 H1 0.9300 . ?
C1 C2 1.376(7) . ?
C2 H2 0.9300 . ?
C11 H11A 0.9700 . ?
C11 H11B 0.9700 . ?

loop_
_geom_torsion_atom_site_label_1
_geom_torsion_atom_site_label_2
_geom_torsion_atom_site_label_3
_geom_torsion_atom_site_label_4
_geom_torsion
_geom_torsion_site_symmetry_1
_geom_torsion_site_symmetry_2
_geom_torsion_site_symmetry_3
_geom_torsion_site_symmetry_4
_geom_torsion_publ_flag
Br1 C7 C6 C5 -112.9(4) . . . . ?
Br1 C7 C6 C1 66.5(5) . . . . ?
O1 C22 C13 C14 -175.3(4) . . . . ?
O1 C22 C13 C8 -2.0(7) . . . . ?
O1 C22 C21 C20 178.8(4) . . . . ?
O1 C10 C11 C12 71.4(5) . . . . ?
C14 C19 C20 C21 4.4(7) . . . . ?
C14 C19 C18 C17 -1.5(7) . . . . ?
C14 C15 C16 C17 -1.8(7) . . . . ?
C8 C7 C6 C5 58.2(6) . . . . ?
C8 C7 C6 C1 -122.4(5) . . . . ?
C8 C9 C10 O1 -32.3(6) . . . . ?
C8 C9 C10 C11 89.0(5) . . . . ?
C22 O1 C10 C9 -16.6(6) . . . . ?
C22 O1 C10 C11 -141.5(4) . . . . ?
C22 C21 C20 C19 -1.5(7) . . . . ?
C7 C8 C13 C14 -70.5(7) . . . . ?
C7 C8 C13 C22 117.0(5) . . . . ?
C7 C8 C9 C10 -102.0(5) . . . . ?
C7 C6 C5 C4 -178.2(4) . . . . ?
C7 C6 C5 C12 4.2(7) . . . . ?
C7 C6 C1 C2 179.0(4) . . . . ?
C13 C14 C19 C20 -0.6(7) . . . . ?
C13 C14 C19 C18 177.0(4) . . . . ?
C13 C14 C15 C16 -175.2(4) . . . . ?
C13 C8 C7 Br1 10.2(7) . . . . ?
C13 C8 C7 C6 -160.4(4) . . . . ?
C13 C8 C9 C10 65.1(5) . . . . ?
C13 C22 C21 C20 -5.3(8) . . . . ?
C19 C14 C13 C8 -178.1(4) . . . . ?
C19 C14 C13 C22 -6.0(7) . . . . ?
C19 C14 C15 C16 1.6(7) . . . . ?
C21 C22 C13 C14 9.0(7) . . . . ?
C21 C22 C13 C8 -177.7(4) . . . . ?
C9 C8 C7 Br1 174.5(3) . . . . ?
C9 C8 C7 C6 4.0(7) . . . . ?
C9 C8 C13 C14 123.6(5) . . . . ?
C9 C8 C13 C22 -48.9(5) . . . . ?
C9 C10 C11 C12 -53.1(6) . . . . ?
C20 C19 C18 C17 176.0(5) . . . . ?
C6 C5 C4 C3 -1.8(7) . . . . ?
C6 C5 C12 C11 -91.4(6) . . . . ?
C6 C1 C2 C3 0.2(8) . . . . ?
C5 C6 C1 C2 -1.6(7) . . . . ?
C5 C12 C11 C10 79.4(6) . . . . ?
C15 C14 C13 C8 -1.3(7) . . . . ?
C15 C14 C13 C22 170.8(5) . . . . ?
C15 C14 C19 C20 -177.5(4) . . . . ?
C15 C14 C19 C18 0.0(7) . . . . ?
C4 C3 C2 C1 0.4(8) . . . . ?
C4 C5 C12 C11 91.0(5) . . . . ?
C12 C5 C4 C3 175.9(5) . . . . ?
C10 O1 C22 C13 36.9(7) . . . . ?
C10 O1 C22 C21 -147.2(4) . . . . ?
C18 C19 C20 C21 -173.1(5) . . . . ?
C18 C17 C16 C15 0.3(8) . . . . ?
C16 C17 C18 C19 1.4(8) . . . . ?
C1 C6 C5 C4 2.3(6) . . . . ?
C1 C6 C5 C12 -175.3(4) . . . . ?
C2 C3 C4 C5 0.4(8) . . . . ?
